data_4320559
loop_
_publ_author_name
'Hui-Zhong Kou'
'Song Gao'
'Ou Bai'
'Zhe-Ming Wang'

_publ_contact_author_address
;
State Key Laboratory of Rare Earth Materials Chemistry and Applications
PKU-HKU Joint Laboratory on Rare Earth Materials and Bioinorganic Chemistry
College of Chemistry and Molecular Engineering
Peking University
Beijing 100871
People's Republic of China
;
_publ_contact_author_email gaosong@chem.pku.edu.cn
_publ_contact_author_fax 86(10)62751708
_publ_contact_author_name 'Song Gao'
_publ_contact_author_phone 86(10)62756320
_publ_section_title
;
 Magnetic Characteristics of New Cyano-Bridged Two-Dimensional
 Honeycomb-Like Bimetallic Assemblies Containing Ni(II)-N\\tbC-Cr(III) or
 Ni(II)-N\\tbC-Cr(I) Linkages
;
_journal_name_full 'Inorganic Chemistry'
_journal_page_first 6287
_journal_page_last 6294
_journal_paper_doi 10.1021/ic010282j
_journal_volume 40
_journal_year 2001
_chemical_formula_sum 'C46 H108 Cr2 N30 Ni3 O11'
_chemical_formula_weight 1537.75
_chemical_name_systematic
;
   ?
;
_space_group_IT_number 147
_symmetry_cell_setting hexagonal
_symmetry_space_group_name_Hall '-P 3'
_symmetry_space_group_name_H-M 'P -3'
_atom_sites_solution_hydrogens geom
_atom_sites_solution_primary direct
_atom_sites_solution_secondary difmap
_audit_creation_method SHELXL-97
_cell_angle_alpha 90.00
_cell_angle_beta 90.00
_cell_angle_gamma 120.00
_cell_formula_units_Z 1
_cell_length_a 14.863(2)
_cell_length_b 14.863(2)
_cell_length_c 9.3134(19)
_cell_measurement_temperature 293(2)
_cell_volume 1781.8(5)
_computing_cell_refinement 'HKL Scalepack'
_computing_data_collection 'NONIUS Kappa CCD'
_computing_data_reduction 'HKL Denzo & Maxus'
_computing_molecular_graphics 'Siemens SHELXL (1990)'
_computing_publication_material 'Siemens SHELXL-97'
_computing_structure_refinement 'SHELXL-97 (Sheldrick, 1997)'
_computing_structure_solution 'SHELXS-97 (Sheldrick, 1990)'
_diffrn_ambient_temperature 293(2)
_diffrn_detector_area_resol_mean 0.71
_diffrn_measured_fraction_theta_full 0.986
_diffrn_measured_fraction_theta_max 0.986
_diffrn_measurement_device_type 'NONIUS Kappa CCD'
_diffrn_measurement_method CCD
_diffrn_radiation_monochromator graphite
_diffrn_radiation_source 'fine-focus sealed tube'
_diffrn_radiation_type MoK\a
_diffrn_radiation_wavelength 0.71073
_diffrn_reflns_av_R_equivalents 0.0789
_diffrn_reflns_av_sigmaI/netI 0.0363
_diffrn_reflns_limit_h_max 19
_diffrn_reflns_limit_h_min -19
_diffrn_reflns_limit_k_max 19
_diffrn_reflns_limit_k_min -19
_diffrn_reflns_limit_l_max 12
_diffrn_reflns_limit_l_min -12
_diffrn_reflns_number 38162
_diffrn_reflns_theta_full 27.89
_diffrn_reflns_theta_max 27.89
_diffrn_reflns_theta_min 3.51
_exptl_absorpt_coefficient_mu 1.146
_exptl_absorpt_correction_T_max 0.921
_exptl_absorpt_correction_T_min 0.814
_exptl_absorpt_correction_type SORTAV
_exptl_crystal_colour yellow
_exptl_crystal_density_diffrn 1.433
_exptl_crystal_density_method 'not measured'
_exptl_crystal_description plate
_exptl_crystal_F_000 814
_exptl_crystal_size_max 0.28
_exptl_crystal_size_mid 0.25
_exptl_crystal_size_min 0.18
_refine_diff_density_max 0.374
_refine_diff_density_min -0.470
_refine_diff_density_rms 0.082
_refine_ls_extinction_method none
_refine_ls_goodness_of_fit_ref 1.147
_refine_ls_hydrogen_treatment mixed
_refine_ls_matrix_type full
_refine_ls_number_parameters 142
_refine_ls_number_reflns 2802
_refine_ls_number_restraints 0
_refine_ls_restrained_S_all 1.147
_refine_ls_R_factor_all 0.0917
_refine_ls_R_factor_gt 0.0630
_refine_ls_shift/su_max 0.000
_refine_ls_shift/su_mean 0.000
_refine_ls_structure_factor_coef Fsqd
_refine_ls_weighting_details 'calc w=1/[\s^2^(Fo^2^)+(0.0784P)^2^+1.1895P] where P=(Fo^2^+2Fc^2^)/3'
_refine_ls_weighting_scheme calc
_refine_ls_wR_factor_gt 0.1572
_refine_ls_wR_factor_ref 0.1693
_reflns_number_gt 2044
_reflns_number_total 2802
_reflns_threshold_expression >2sigma(I)
_cod_data_source_file ic010282j_1.cif
_cod_data_source_block 3
_cod_depositor_comments
;
The following automatic conversions were performed:

'_symmetry_cell_setting' value 'Hexagonal' changed to 'hexagonal'
according to the built-in table from CIF Core dictionary named
'cif_core.dic' version 2.4.1 from 2010-06-29.

Automatic conversion script
Id: cif_fix_values 1646 2011-03-28 12:23:43Z adriana 
;
_cod_original_cell_volume 1781.7(5)
_cod_database_code 4320559

loop_
_symmetry_equiv_pos_as_xyz
'x, y, z'
'-y, x-y, z'
'-x+y, -x, z'
'-x, -y, -z'
'y, -x+y, -z'
'x-y, x, -z'

loop_
_atom_site_label
_atom_site_type_symbol
_atom_site_fract_x
_atom_site_fract_y
_atom_site_fract_z
_atom_site_U_iso_or_equiv
_atom_site_adp_type
_atom_site_occupancy
_atom_site_symmetry_multiplicity
_atom_site_calc_flag
_atom_site_refinement_flags
_atom_site_disorder_assembly
_atom_site_disorder_group
Ni Ni 0.0000 0.5000 0.5000 0.0501(3) Uani 1 2 d S . .
Cr Cr 0.3333 0.6667 0.82043(11) 0.0428(3) Uani 1 3 d S . .
N3 N 0.0191(2) 0.3851(3) 0.4013(4) 0.0637(9) Uani 1 1 d . . .
H3 H 0.0765 0.3875 0.4399 0.076 Uiso 1 1 calc R . .
N4 N 0.0696(3) 0.5874(3) 0.3190(4) 0.0644(9) Uani 1 1 d . . .
H4 H 0.0189 0.5848 0.2614 0.077 Uiso 1 1 calc R . .
C2 C 0.2102(3) 0.5901(3) 0.6815(4) 0.0485(8) Uani 1 1 d . . .
C1 C 0.2851(4) 0.5406(4) 0.9240(5) 0.1030(13) Uani 0.67 1 d P . .
N N 0.2851(4) 0.5406(4) 0.9240(5) 0.1030(13) Uani 0.67 1 d P . .
N5 N 0.0968(3) 0.7500(3) 0.4275(5) 0.0739(11) Uani 1 1 d . . .
C5 C 0.1444(3) 0.6990(3) 0.3528(6) 0.0707(12) Uani 1 1 d . . .
H5A H 0.2002 0.7030 0.4114 0.085 Uiso 1 1 calc R . .
H5B H 0.1746 0.7358 0.2639 0.085 Uiso 1 1 calc R . .
N1 N 0.2503(5) 0.4575(5) 0.9833(6) 0.1546(19) Uani 0.67 1 d P . .
O O 0.2503(5) 0.4575(5) 0.9833(6) 0.1546(19) Uani 0.67 1 d P . .
C4 C 0.1178(4) 0.5346(4) 0.2441(6) 0.0772(13) Uani 1 1 d . . .
H4A H 0.1825 0.5508 0.2906 0.093 Uiso 1 1 calc R . .
H4B H 0.1326 0.5581 0.1452 0.093 Uiso 1 1 calc R . .
C7 C 0.0176(5) 0.7598(5) 0.3457(8) 0.0967(18) Uani 1 1 d . . .
H7A H -0.0363 0.6911 0.3165 0.116 Uiso 1 1 calc R . .
H7B H -0.0140 0.7886 0.4080 0.116 Uiso 1 1 calc R . .
C6 C 0.0707(3) 0.7223(3) 0.5764(6) 0.0740(14) Uani 1 1 d . . .
H6A H 0.0543 0.7717 0.6201 0.089 Uiso 1 1 calc R . .
H6B H 0.1310 0.7283 0.6254 0.089 Uiso 1 1 calc R . .
C3 C 0.0425(3) 0.4180(3) 0.2488(5) 0.0762(13) Uani 1 1 d . . .
H3B H -0.0210 0.4016 0.1984 0.091 Uiso 1 1 calc R . .
H3C H 0.0733 0.3815 0.2023 0.091 Uiso 1 1 calc R . .
C8 C 0.0581(3) 0.8253(3) 0.2182(5) 0.133(6) Uani 0.50 1 d PR . .
H8A H 0.0027 0.8288 0.1705 0.200 Uiso 0.50 1 calc PR . .
H8B H 0.0875 0.7962 0.1542 0.200 Uiso 0.50 1 calc PR . .
H8C H 0.1108 0.8939 0.2460 0.200 Uiso 0.50 1 calc PR . .
C8' C 0.0149(3) 0.8543(3) 0.3799(5) 0.186(11) Uani 0.50 1 d PR . .
H8'A H -0.0439 0.8627 0.3603 0.279 Uiso 0.50 1 calc PR . .
H8'B H 0.0700 0.9174 0.4201 0.279 Uiso 0.50 1 calc PR . .
H8'C H -0.0047 0.7985 0.4470 0.279 Uiso 0.50 1 calc PR . .
O1 O 0.0997(3) 0.8695(3) -0.0129(5) 0.402(10) Uani 1 1 d R . .
O2 O -0.0270(3) 0.5886(3) 0.0704(5) 0.235(10) Uani 0.50 1 d PR . .
N2 N 0.1423(2) 0.5525(3) 0.6016(4) 0.0608(9) Uani 1 1 d . . .

loop_
_atom_site_aniso_label
_atom_site_aniso_U_11
_atom_site_aniso_U_22
_atom_site_aniso_U_33
_atom_site_aniso_U_23
_atom_site_aniso_U_13
_atom_site_aniso_U_12
Ni 0.0279(3) 0.0411(4) 0.0748(5) 0.0009(3) -0.0033(3) 0.0123(3)
Cr 0.0389(3) 0.0389(3) 0.0504(6) 0.000 0.000 0.01946(17)
N3 0.0402(16) 0.0504(18) 0.096(3) 0.0037(17) 0.0004(17) 0.0193(14)
N4 0.0437(17) 0.056(2) 0.089(3) 0.0073(18) 0.0029(17) 0.0221(15)
C2 0.0356(17) 0.0468(19) 0.064(2) 0.0056(16) 0.0060(16) 0.0209(15)
C1 0.099(3) 0.119(4) 0.095(3) 0.006(3) -0.003(2) 0.057(3)
N 0.099(3) 0.119(4) 0.095(3) 0.006(3) -0.003(2) 0.057(3)
N5 0.056(2) 0.0514(19) 0.111(3) 0.010(2) 0.005(2) 0.0240(17)
C5 0.051(2) 0.051(2) 0.103(4) 0.017(2) 0.012(2) 0.0204(19)
N1 0.180(5) 0.135(4) 0.148(4) 0.058(3) 0.028(4) 0.078(4)
O 0.180(5) 0.135(4) 0.148(4) 0.058(3) 0.028(4) 0.078(4)
C4 0.058(3) 0.075(3) 0.099(4) 0.005(3) 0.016(2) 0.034(2)
C7 0.076(3) 0.073(3) 0.146(5) 0.015(3) -0.005(3) 0.041(3)
C6 0.052(2) 0.044(2) 0.120(4) -0.006(2) -0.002(2) 0.0200(18)
C3 0.059(3) 0.071(3) 0.100(4) -0.002(3) 0.009(2) 0.033(2)
C8 0.095(9) 0.142(13) 0.176(15) 0.073(12) 0.018(10) 0.068(10)
C8' 0.125(13) 0.079(9) 0.37(3) -0.033(14) -0.102(17) 0.066(9)
O1 0.33(2) 0.303(18) 0.57(3) 0.049(19) 0.08(2) 0.156(15)
O2 0.134(12) 0.30(2) 0.181(14) -0.011(14) -0.011(10) 0.046(13)
N2 0.0384(16) 0.0584(19) 0.078(2) -0.0003(17) -0.0046(16) 0.0183(15)

loop_
_atom_type_symbol
_atom_type_description
_atom_type_scat_dispersion_real
_atom_type_scat_dispersion_imag
_atom_type_scat_source
C C 0.0033 0.0016 'International Tables Vol C Tables 4.2.6.8 and 6.1.1.4'
H H 0.0000 0.0000 'International Tables Vol C Tables 4.2.6.8 and 6.1.1.4'
N N 0.0061 0.0033 'International Tables Vol C Tables 4.2.6.8 and 6.1.1.4'
O O 0.0106 0.0060 'International Tables Vol C Tables 4.2.6.8 and 6.1.1.4'
Cr Cr 0.3209 0.6236 'International Tables Vol C Tables 4.2.6.8 and 6.1.1.4'
Ni Ni 0.3393 1.1124 'International Tables Vol C Tables 4.2.6.8 and 6.1.1.4'

loop_
_geom_angle_atom_site_label_1
_geom_angle_atom_site_label_2
_geom_angle_atom_site_label_3
_geom_angle
_geom_angle_site_symmetry_1
_geom_angle_site_symmetry_3
_geom_angle_publ_flag
N4 Ni N4 180.0(2) . 4_566 ?
N4 Ni N3 85.66(15) . . ?
N4 Ni N3 94.34(15) 4_566 . ?
N4 Ni N3 94.34(15) . 4_566 ?
N4 Ni N3 85.66(15) 4_566 4_566 ?
N3 Ni N3 180.0(2) . 4_566 ?
N4 Ni N2 87.73(14) . 4_566 ?
N4 Ni N2 92.27(14) 4_566 4_566 ?
N3 Ni N2 91.22(14) . 4_566 ?
N3 Ni N2 88.78(14) 4_566 4_566 ?
N4 Ni N2 92.27(14) . . ?
N4 Ni N2 87.73(14) 4_566 . ?
N3 Ni N2 88.78(14) . . ?
N3 Ni N2 91.22(14) 4_566 . ?
N2 Ni N2 180.00(11) 4_566 . ?
N Cr C1 0.0(2) 3_565 3_565 ?
N Cr N 96.53(19) 3_565 2_665 ?
C1 Cr N 96.53(19) 3_565 2_665 ?
N Cr C1 96.53(19) 3_565 2_665 ?
C1 Cr C1 96.53(19) 3_565 2_665 ?
N Cr C1 0.0(2) 2_665 2_665 ?
N Cr C1 96.53(19) 3_565 . ?
C1 Cr C1 96.53(19) 3_565 . ?
N Cr C1 96.53(19) 2_665 . ?
C1 Cr C1 96.53(19) 2_665 . ?
N Cr C2 89.24(18) 3_565 . ?
C1 Cr C2 89.24(18) 3_565 . ?
N Cr C2 171.53(18) 2_665 . ?
C1 Cr C2 171.53(18) 2_665 . ?
C1 Cr C2 88.92(17) . . ?
N Cr C2 88.92(17) 3_565 3_565 ?
C1 Cr C2 88.92(17) 3_565 3_565 ?
N Cr C2 89.24(18) 2_665 3_565 ?
C1 Cr C2 89.24(18) 2_665 3_565 ?
C1 Cr C2 171.53(18) . 3_565 ?
C2 Cr C2 84.67(15) . 3_565 ?
N Cr C2 171.53(18) 3_565 2_665 ?
C1 Cr C2 171.53(18) 3_565 2_665 ?
N Cr C2 88.92(17) 2_665 2_665 ?
C1 Cr C2 88.92(17) 2_665 2_665 ?
C1 Cr C2 89.24(17) . 2_665 ?
C2 Cr C2 84.67(15) . 2_665 ?
C2 Cr C2 84.67(15) 3_565 2_665 ?
C3 N3 C6 114.9(4) . 4_566 ?
C3 N3 Ni 105.0(2) . . ?
C6 N3 Ni 113.6(3) 4_566 . ?
C4 N4 C5 113.6(3) . . ?
C4 N4 Ni 106.0(3) . . ?
C5 N4 Ni 112.8(3) . . ?
N2 C2 Cr 176.3(3) . . ?
N1 C1 Cr 176.2(5) . . ?
C6 N5 C5 116.4(4) . . ?
C6 N5 C7 114.3(4) . . ?
C5 N5 C7 115.3(5) . . ?
N5 C5 N4 113.2(3) . . ?
N4 C4 C3 108.5(4) . . ?
C8 C7 N5 113.9(5) . . ?
N5 C6 N3 114.0(4) . 4_566 ?
N3 C3 C4 108.7(4) . . ?
C7 C8 C8' 52.6(3) . . ?
C2 N2 Ni 163.3(3) . . ?

loop_
_geom_bond_atom_site_label_1
_geom_bond_atom_site_label_2
_geom_bond_distance
_geom_bond_site_symmetry_2
_geom_bond_publ_flag
Ni N4 2.063(4) . ?
Ni N4 2.063(4) 4_566 ?
Ni N3 2.080(4) . ?
Ni N3 2.080(4) 4_566 ?
Ni N2 2.080(3) 4_566 ?
Ni N2 2.080(3) . ?
Cr N 1.900(5) 3_565 ?
Cr C1 1.900(5) 3_565 ?
Cr N 1.901(5) 2_665 ?
Cr C1 1.901(5) 2_665 ?
Cr C1 1.900(5) . ?
Cr C2 2.058(4) . ?
Cr C2 2.058(4) 3_565 ?
Cr C2 2.058(4) 2_665 ?
N3 C3 1.486(6) . ?
N3 C6 1.498(5) 4_566 ?
N4 C4 1.475(6) . ?
N4 C5 1.497(6) . ?
C2 N2 1.149(5) . ?
C1 N1 1.208(6) . ?
N5 C6 1.443(7) . ?
N5 C5 1.448(6) . ?
N5 C7 1.469(7) . ?
C4 C3 1.522(7) . ?
C7 C8 1.461(8) . ?
C6 N3 1.498(5) 4_566 ?
C8 C8' 1.7734 . ?
